data_4074731
loop_
_publ_author_name
'Watson, William H.'
'Wu, Guanmin'
'Richmond, Michael G.'

_publ_section_title
;
 Diphosphine Isomerization and C&#x2212;H and P&#x2212;C Bond Cleavage
 Reactivity in the Triosmium Cluster Os3(CO)10(bpcd):&#x00A0; Kinetic and
 Isotope Data for Reversible Ortho Metalation and X-ray Structures of the
 Bridging and Chelating Isomers of Os3(CO)10(bpcd) and the
 Benzyne-Substituted Cluster
 HOs3(CO)8(\m3-C6H4)[\m2,\h1-PPhCC(PPh2)C(O)CH2C(O)]&#x2020;
;
_journal_issue 4
_journal_name_full Organometallics
_journal_page_first 930
_journal_paper_doi 10.1021/om050839t
_journal_volume 25
_journal_year 2006
_chemical_formula_sum 'C44 H29 O10 Os3 P2'
_chemical_formula_weight 1350.21
_chemical_name_systematic
; 
 ? 
;
_space_group_IT_number 14
_symmetry_cell_setting monoclinic
_symmetry_space_group_name_Hall '-P 2ybc'
_symmetry_space_group_name_H-M 'P 1 21/c 1'
_atom_sites_solution_hydrogens geom
_atom_sites_solution_primary direct
_atom_sites_solution_secondary difmap
_audit_creation_method SHELXL-97
_cell_angle_alpha 90.00
_cell_angle_beta 111.281(5)
_cell_angle_gamma 90.00
_cell_formula_units_Z 4
_cell_length_a 22.350(6)
_cell_length_b 11.511(3)
_cell_length_c 17.383(5)
_cell_measurement_reflns_used 955
_cell_measurement_temperature 213(2)
_cell_measurement_theta_max 26.28
_cell_measurement_theta_min 2.56
_cell_volume 4167(2)
_computing_cell_refinement 'Bruker SMART'
_computing_data_collection 'Bruker SMART'
_computing_data_reduction 'Bruker SAINT'
_computing_molecular_graphics 'Bruker SHELXTL'
_computing_publication_material 'Bruker SHELXTL'
_computing_structure_refinement 'SHELXL-97 (Sheldrick, 1997)'
_computing_structure_solution 'SHELXS-97 (Sheldrick, 1990)'
_diffrn_ambient_temperature 213(2)
_diffrn_measured_fraction_theta_full 0.938
_diffrn_measured_fraction_theta_max 0.938
_diffrn_measurement_device_type 'CCD area detector'
_diffrn_measurement_method 'phi and omega scans'
_diffrn_radiation_monochromator graphite
_diffrn_radiation_source 'fine-focus sealed tube'
_diffrn_radiation_type MoK\a
_diffrn_radiation_wavelength 0.71073
_diffrn_reflns_av_R_equivalents 0.2122
_diffrn_reflns_av_sigmaI/netI 0.1581
_diffrn_reflns_limit_h_max 29
_diffrn_reflns_limit_h_min -29
_diffrn_reflns_limit_k_max 15
_diffrn_reflns_limit_k_min -15
_diffrn_reflns_limit_l_max 22
_diffrn_reflns_limit_l_min -22
_diffrn_reflns_number 34779
_diffrn_reflns_theta_full 28.29
_diffrn_reflns_theta_max 28.29
_diffrn_reflns_theta_min 2.02
_exptl_absorpt_coefficient_mu 9.260
_exptl_absorpt_correction_type none
_exptl_crystal_colour Red-Brown
_exptl_crystal_density_diffrn 2.152
_exptl_crystal_density_meas 0
_exptl_crystal_density_method 'not measured'
_exptl_crystal_description Plate
_exptl_crystal_F_000 2524
_exptl_crystal_size_max 0.31
_exptl_crystal_size_mid 0.16
_exptl_crystal_size_min 0.03
_refine_diff_density_max 7.498
_refine_diff_density_min -2.449
_refine_diff_density_rms 0.400
_refine_ls_extinction_coef 0.00000(6)
_refine_ls_extinction_expression Fc^*^=kFc[1+0.001xFc^2^\l^3^/sin(2\q)]^-1/4^
_refine_ls_extinction_method SHELXL
_refine_ls_goodness_of_fit_ref 0.993
_refine_ls_hydrogen_treatment mixed
_refine_ls_matrix_type full
_refine_ls_number_parameters 534
_refine_ls_number_reflns 9724
_refine_ls_number_restraints 0
_refine_ls_restrained_S_all 0.993
_refine_ls_R_factor_all 0.1181
_refine_ls_R_factor_gt 0.0780
_refine_ls_shift/su_max 4.092
_refine_ls_shift/su_mean 0.008
_refine_ls_structure_factor_coef Fsqd
_refine_ls_weighting_details 'calc w=1/[\s^2^(Fo^2^)+(0.0704P)^2^+0.0000P] where P=(Fo^2^+2Fc^2^)/3'
_refine_ls_weighting_scheme calc
_refine_ls_wR_factor_gt 0.1643
_refine_ls_wR_factor_ref 0.1809
_reflns_number_gt 6477
_reflns_number_total 9724
_reflns_threshold_expression >2sigma(I)
_cod_data_source_file om050839tsi20050929_024137.cif
_cod_data_source_block w1059m
_cod_depositor_comments
;
The following automatic conversions were performed:

'_symmetry_cell_setting' value 'Monoclinic' changed to 'monoclinic'
according to /home/saulius/struct/CIF-dictionaries/cif_core.dic
dictionary named 'cif_core.dic' version 2.4.1 from 2010-06-29.

Automatic conversion script
Id: cif_fix_values 1715 2011-07-08 13:25:40Z adriana 
;
_cod_original_sg_symbol_H-M P2(1)/c
_cod_database_code 4074731

loop_
_symmetry_equiv_pos_as_xyz
'x, y, z'
'-x, y+1/2, -z+1/2'
'-x, -y, -z'
'x, -y-1/2, z-1/2'

loop_
_atom_site_label
_atom_site_type_symbol
_atom_site_fract_x
_atom_site_fract_y
_atom_site_fract_z
_atom_site_U_iso_or_equiv
_atom_site_adp_type
_atom_site_occupancy
_atom_site_symmetry_multiplicity
_atom_site_calc_flag
_atom_site_refinement_flags
Os1 Os 0.24613(3) 0.62197(4) 0.46106(3) 0.02086(15) Uani 1 1 d .
Os2 Os 0.24346(3) 0.40522(5) 0.37274(3) 0.02438(16) Uani 1 1 d .
Os3 Os 0.11481(3) 0.46925(5) 0.28562(3) 0.02342(16) Uani 1 1 d .
P1 P 0.28189(17) 0.7753(3) 0.3995(2) 0.0211(7) Uani 1 1 d .
P2 P 0.14393(17) 0.6494(3) 0.3558(2) 0.0216(7) Uani 1 1 d .
O1 O 0.0515(6) 0.7893(10) 0.1859(7) 0.045(3) Uani 1 1 d .
O2 O 0.2538(5) 0.9605(9) 0.2383(7) 0.037(3) Uani 1 1 d .
O3 O 0.2046(6) 0.7452(11) 0.5874(7) 0.046(3) Uani 1 1 d .
O4 O 0.3771(5) 0.5798(12) 0.5944(8) 0.053(3) Uani 1 1 d .
O5 O 0.2560(6) 0.4352(12) 0.2067(7) 0.053(3) Uani 1 1 d .
O6 O 0.3857(6) 0.3784(10) 0.4726(9) 0.056(4) Uani 1 1 d .
O7 O 0.2174(6) 0.1463(10) 0.3492(9) 0.055(3) Uani 1 1 d .
O8 O 0.0898(6) 0.2215(11) 0.2146(8) 0.057(3) Uani 1 1 d .
O9 O -0.0260(5) 0.5267(10) 0.2424(8) 0.047(3) Uani 1 1 d .
O10 O 0.1236(7) 0.5591(13) 0.1245(8) 0.060(4) Uani 1 1 d .
C1 C 0.1549(7) 0.7683(11) 0.2926(8) 0.025(3) Uani 1 1 d .
C2 C 0.1071(6) 0.8214(13) 0.2165(8) 0.023(3) Uani 1 1 d .
C3 C 0.1408(7) 0.9191(12) 0.1893(9) 0.033(3) Uani 1 1 d .
H3A H 0.1351 0.9107 0.1309 0.040 Uiso 1 1 calc R
H3B H 0.1239 0.9949 0.1973 0.040 Uiso 1 1 calc R
C4 C 0.2096(8) 0.9078(12) 0.2427(8) 0.029(3) Uani 1 1 d .
C5 C 0.2145(6) 0.8156(11) 0.3074(7) 0.019(3) Uani 1 1 d .
C6 C 0.3118(7) 0.9128(11) 0.4508(9) 0.027(3) Uani 1 1 d .
C7 C 0.2896(9) 0.9510(13) 0.5111(11) 0.044(4) Uani 1 1 d .
H7 H 0.2596 0.9065 0.5247 0.053 Uiso 1 1 calc R
C8 C 0.3118(12) 1.0554(17) 0.5516(13) 0.070(6) Uani 1 1 d .
H8 H 0.2964 1.0810 0.5923 0.085 Uiso 1 1 calc R
C9 C 0.3557(10) 1.1214(15) 0.5334(12) 0.057(5) Uani 1 1 d .
H9 H 0.3711 1.1906 0.5626 0.068 Uiso 1 1 calc R
C10 C 0.3780(9) 1.0856(14) 0.4706(11) 0.046(4) Uani 1 1 d .
H10 H 0.4066 1.1319 0.4555 0.055 Uiso 1 1 calc R
C11 C 0.3559(7) 0.9779(12) 0.4312(10) 0.035(4) Uani 1 1 d .
H11 H 0.3715 0.9504 0.3912 0.042 Uiso 1 1 calc R
C12 C 0.3454(7) 0.7281(11) 0.3635(8) 0.025(3) Uani 1 1 d .
C13 C 0.3332(8) 0.6998(15) 0.2808(10) 0.039(4) Uani 1 1 d .
H13 H 0.2917 0.7083 0.2411 0.047 Uiso 1 1 calc R
C14 C 0.3812(9) 0.6601(17) 0.2582(12) 0.051(5) Uani 1 1 d .
H14 H 0.3733 0.6453 0.2022 0.061 Uiso 1 1 calc R
C15 C 0.4395(9) 0.6418(15) 0.3140(12) 0.048(5) Uani 1 1 d .
H15 H 0.4726 0.6138 0.2976 0.058 Uiso 1 1 calc R
C16 C 0.4511(9) 0.6636(17) 0.3950(13) 0.055(5) Uani 1 1 d .
H16 H 0.4916 0.6460 0.4349 0.065 Uiso 1 1 calc R
C17 C 0.4054(7) 0.7101(14) 0.4187(10) 0.034(4) Uani 1 1 d .
H17 H 0.4153 0.7304 0.4744 0.041 Uiso 1 1 calc R
C18 C 0.0876(7) 0.7117(12) 0.3974(8) 0.027(3) Uani 1 1 d .
C19 C 0.0786(7) 0.8286(14) 0.4006(10) 0.037(4) Uani 1 1 d .
H19 H 0.0993 0.8790 0.3757 0.045 Uiso 1 1 calc R
C20 C 0.0392(8) 0.8758(16) 0.4404(10) 0.045(4) Uani 1 1 d .
H20 H 0.0320 0.9564 0.4399 0.054 Uiso 1 1 calc R
C21 C 0.0109(8) 0.801(2) 0.4808(11) 0.054(5) Uani 1 1 d .
H21 H -0.0127 0.8309 0.5113 0.065 Uiso 1 1 calc R
C22 C 0.0180(7) 0.6815(17) 0.4753(10) 0.042(4) Uani 1 1 d .
H22 H -0.0031 0.6304 0.4994 0.051 Uiso 1 1 calc R
C23 C 0.0555(8) 0.6383(15) 0.4350(9) 0.040(4) Uani 1 1 d .
H23 H 0.0600 0.5574 0.4322 0.048 Uiso 1 1 calc R
C24 C 0.2045(7) 0.4565(11) 0.4744(9) 0.027(3) Uani 1 1 d .
C25 C 0.1536(7) 0.4055(11) 0.4110(8) 0.027(3) Uani 1 1 d .
C26 C 0.1261(7) 0.3002(13) 0.4320(9) 0.034(3) Uani 1 1 d .
H26 H 0.0928 0.2620 0.3902 0.041 Uiso 1 1 calc R
C27 C 0.1464(7) 0.2567(14) 0.5077(10) 0.038(4) Uani 1 1 d .
H27 H 0.1259 0.1909 0.5187 0.045 Uiso 1 1 calc R
C28 C 0.1976(8) 0.3068(14) 0.5714(9) 0.039(4) Uani 1 1 d .
H28 H 0.2112 0.2751 0.6249 0.047 Uiso 1 1 calc R
C29 C 0.2286(7) 0.4045(12) 0.5555(8) 0.028(3) Uani 1 1 d .
H29 H 0.2648 0.4359 0.5971 0.034 Uiso 1 1 calc R
C30 C 0.2209(7) 0.6996(14) 0.5395(9) 0.032(3) Uani 1 1 d .
C31 C 0.3281(7) 0.5938(12) 0.5446(10) 0.033(3) Uani 1 1 d .
C32 C 0.2512(8) 0.4219(12) 0.2692(9) 0.034(4) Uani 1 1 d .
C33 C 0.3303(8) 0.3887(11) 0.4365(12) 0.036(4) Uani 1 1 d .
C34 C 0.2276(8) 0.2422(14) 0.3583(10) 0.041(4) Uani 1 1 d .
C35 C 0.0992(8) 0.3154(14) 0.2408(9) 0.038(4) Uani 1 1 d .
C36 C 0.0257(9) 0.5058(13) 0.2606(9) 0.034(4) Uani 1 1 d .
C37 C 0.1177(7) 0.5250(13) 0.1838(10) 0.033(3) Uani 1 1 d .
C38 C 0.4557(10) 0.0790(17) 0.3122(11) 0.054(5) Uani 1 1 d .
C39 C 0.4959(9) 0.167(2) 0.3568(12) 0.059(6) Uani 1 1 d .
H39 H 0.5376 0.1515 0.3939 0.071 Uiso 1 1 calc R
C40 C 0.4730(11) 0.276(2) 0.3452(14) 0.069(6) Uani 1 1 d .
H40 H 0.4993 0.3363 0.3752 0.083 Uiso 1 1 calc R
C41 C 0.4118(11) 0.301(2) 0.2903(14) 0.072(6) Uani 1 1 d .
H41 H 0.3974 0.3787 0.2812 0.086 Uiso 1 1 calc R
C42 C 0.3734(10) 0.213(2) 0.2503(14) 0.069(6) Uani 1 1 d .
H42 H 0.3310 0.2284 0.2152 0.083 Uiso 1 1 calc R
C43 C 0.3954(8) 0.1041(19) 0.2602(13) 0.053(5) Uani 1 1 d .
H43 H 0.3685 0.0437 0.2307 0.064 Uiso 1 1 calc R
C44 C 0.4809(12) -0.041(2) 0.3263(17) 0.090(9) Uani 1 1 d .
H44A H 0.4978 -0.0568 0.3851 0.135 Uiso 1 1 calc R
H44B H 0.5150 -0.0489 0.3045 0.135 Uiso 1 1 calc R
H44C H 0.4466 -0.0948 0.2986 0.135 Uiso 1 1 calc R

loop_
_atom_site_aniso_label
_atom_site_aniso_U_11
_atom_site_aniso_U_22
_atom_site_aniso_U_33
_atom_site_aniso_U_23
_atom_site_aniso_U_13
_atom_site_aniso_U_12
Os1 0.0299(3) 0.0186(3) 0.0152(3) 0.0018(2) 0.0094(2) -0.0004(2)
Os2 0.0324(3) 0.0182(3) 0.0247(3) 0.0009(2) 0.0129(2) 0.0023(2)
Os3 0.0311(3) 0.0201(3) 0.0188(3) 0.0002(2) 0.0087(2) -0.0007(2)
P1 0.033(2) 0.0181(17) 0.0140(16) 0.0008(13) 0.0107(14) -0.0004(14)
P2 0.0281(19) 0.0167(17) 0.0198(17) 0.0007(13) 0.0085(15) 0.0011(13)
O1 0.057(8) 0.036(7) 0.033(6) 0.008(5) 0.005(6) 0.000(5)
O2 0.041(6) 0.036(6) 0.033(6) 0.014(5) 0.013(5) 0.000(5)
O3 0.072(8) 0.050(7) 0.025(6) -0.005(5) 0.031(6) -0.001(6)
O4 0.031(7) 0.070(9) 0.045(7) 0.008(7) -0.001(6) -0.004(6)
O5 0.076(9) 0.059(8) 0.034(7) -0.011(6) 0.033(6) 0.001(7)
O6 0.044(8) 0.029(7) 0.086(10) -0.006(7) 0.012(7) -0.003(5)
O7 0.075(9) 0.015(6) 0.070(9) -0.007(6) 0.020(7) 0.001(5)
O8 0.083(10) 0.035(7) 0.046(8) 0.003(6) 0.014(7) 0.002(6)
O9 0.031(6) 0.049(8) 0.057(8) -0.003(6) 0.009(6) -0.004(5)
O10 0.088(10) 0.065(9) 0.034(7) 0.013(7) 0.030(7) -0.005(7)
C1 0.044(9) 0.020(7) 0.020(7) -0.001(5) 0.020(6) 0.003(6)
C2 0.019(7) 0.037(8) 0.012(6) 0.002(6) 0.003(5) -0.001(6)
C3 0.057(10) 0.019(7) 0.030(8) 0.007(6) 0.024(8) 0.006(7)
C4 0.059(10) 0.022(7) 0.012(6) 0.006(5) 0.022(7) 0.003(7)
C5 0.029(7) 0.019(6) 0.015(6) 0.004(5) 0.014(5) 0.009(5)
C6 0.053(9) 0.010(6) 0.023(7) -0.004(5) 0.019(7) 0.000(6)
C7 0.087(13) 0.018(7) 0.046(10) 0.001(7) 0.045(10) -0.006(8)
C8 0.14(2) 0.030(10) 0.058(13) -0.002(9) 0.060(14) -0.002(12)
C9 0.099(16) 0.026(9) 0.044(11) 0.000(8) 0.023(11) 0.005(9)
C10 0.071(12) 0.025(8) 0.053(11) -0.018(8) 0.035(10) -0.018(8)
C11 0.056(10) 0.024(8) 0.033(8) -0.019(6) 0.024(7) -0.014(7)
C12 0.039(8) 0.018(7) 0.017(7) -0.005(5) 0.011(6) -0.004(6)
C13 0.044(10) 0.047(10) 0.028(8) -0.008(7) 0.016(7) 0.004(8)
C14 0.053(12) 0.063(13) 0.045(11) -0.017(9) 0.027(9) 0.003(9)
C15 0.049(11) 0.046(11) 0.064(13) -0.009(9) 0.038(10) 0.008(8)
C16 0.044(11) 0.051(12) 0.063(13) 0.008(10) 0.012(10) 0.008(9)
C17 0.025(8) 0.047(10) 0.036(9) -0.008(7) 0.017(7) -0.005(7)
C18 0.034(8) 0.031(8) 0.018(7) 0.000(6) 0.014(6) 0.010(6)
C19 0.039(9) 0.034(9) 0.038(9) -0.008(7) 0.014(7) 0.002(7)
C20 0.053(11) 0.051(11) 0.032(9) -0.013(8) 0.016(8) 0.016(8)
C21 0.047(11) 0.085(16) 0.037(10) -0.015(10) 0.024(8) -0.007(10)
C22 0.034(9) 0.060(12) 0.035(9) -0.005(8) 0.014(7) 0.000(8)
C23 0.055(11) 0.050(10) 0.020(7) -0.008(7) 0.021(7) -0.008(8)
C24 0.043(8) 0.018(7) 0.026(7) 0.006(6) 0.021(6) 0.003(6)
C25 0.053(9) 0.020(7) 0.012(6) -0.006(5) 0.016(6) -0.005(6)
C26 0.042(9) 0.033(8) 0.033(8) 0.004(7) 0.020(7) -0.010(7)
C27 0.035(9) 0.032(8) 0.040(9) 0.016(7) 0.006(7) -0.011(7)
C28 0.056(10) 0.038(9) 0.024(8) 0.014(7) 0.015(7) -0.002(8)
C29 0.038(8) 0.027(8) 0.016(7) 0.006(6) 0.006(6) -0.003(6)
C30 0.027(8) 0.037(9) 0.024(8) 0.009(7) 0.000(6) -0.003(6)
C31 0.038(9) 0.023(8) 0.033(8) 0.005(6) 0.008(7) 0.011(6)
C32 0.055(10) 0.019(7) 0.028(8) -0.013(6) 0.017(7) -0.001(7)
C33 0.043(10) 0.008(6) 0.062(11) -0.008(7) 0.024(8) -0.009(6)
C34 0.046(10) 0.027(9) 0.039(9) 0.011(7) 0.002(8) 0.009(7)
C35 0.052(10) 0.033(9) 0.022(8) -0.005(7) 0.007(7) -0.006(7)
C36 0.058(11) 0.022(7) 0.018(7) 0.001(6) 0.011(7) -0.011(7)
C37 0.036(9) 0.032(8) 0.031(8) 0.000(7) 0.010(7) -0.004(6)
C38 0.084(14) 0.053(12) 0.037(10) 0.007(9) 0.038(10) -0.009(10)
C39 0.032(10) 0.095(18) 0.051(12) -0.021(12) 0.015(9) -0.016(10)
C40 0.083(16) 0.068(16) 0.070(15) -0.024(12) 0.044(13) -0.036(13)
C41 0.090(17) 0.056(14) 0.062(14) 0.007(12) 0.020(13) 0.008(12)
C42 0.063(14) 0.084(18) 0.052(13) -0.009(12) 0.012(11) 0.006(12)
C43 0.029(9) 0.077(15) 0.053(12) -0.003(10) 0.013(9) -0.006(9)
C44 0.11(2) 0.055(15) 0.11(2) 0.043(15) 0.053(17) 0.030(13)

loop_
_atom_type_symbol
_atom_type_description
_atom_type_scat_dispersion_real
_atom_type_scat_dispersion_imag
_atom_type_scat_source
C C 0.0033 0.0016 'International Tables Vol C Tables 4.2.6.8 and 6.1.1.4'
H H 0.0000 0.0000 'International Tables Vol C Tables 4.2.6.8 and 6.1.1.4'
O O 0.0106 0.0060 'International Tables Vol C Tables 4.2.6.8 and 6.1.1.4'
P P 0.1023 0.0942 'International Tables Vol C Tables 4.2.6.8 and 6.1.1.4'
Os Os -1.2165 7.6030 'International Tables Vol C Tables 4.2.6.8 and 6.1.1.4'

loop_
_geom_angle_atom_site_label_1
_geom_angle_atom_site_label_2
_geom_angle_atom_site_label_3
_geom_angle
C30 Os1 C31 89.2(6)
C30 Os1 C24 95.0(6)
C31 Os1 C24 95.7(6)
C30 Os1 P1 102.4(5)
C31 Os1 P1 94.8(5)
C24 Os1 P1 159.8(4)
C30 Os1 P2 92.2(4)
C31 Os1 P2 177.8(4)
C24 Os1 P2 82.5(4)
P1 Os1 P2 86.56(12)
C30 Os1 Os2 146.5(5)
C31 Os1 Os2 94.9(4)
C24 Os1 Os2 51.5(4)
P1 Os1 Os2 110.35(9)
P2 Os1 Os2 82.98(9)
C33 Os2 C32 98.1(7)
C33 Os2 C34 94.7(6)
C32 Os2 C34 93.0(7)
C33 Os2 C24 99.9(6)
C32 Os2 C24 153.8(6)
C34 Os2 C24 104.3(6)
C33 Os2 C25 130.5(6)
C32 Os2 C25 131.4(6)
C34 Os2 C25 84.3(6)
C24 Os2 C25 34.9(5)
C33 Os2 Os3 170.3(4)
C32 Os2 Os3 83.7(5)
C34 Os2 Os3 94.7(5)
C24 Os2 Os3 75.5(4)
C25 Os2 Os3 48.5(3)
C33 Os2 Os1 87.5(4)
C32 Os2 Os1 115.2(4)
C34 Os2 Os1 151.2(5)
C24 Os2 Os1 47.3(3)
C25 Os2 Os1 72.8(3)
Os3 Os2 Os1 83.18(2)
C37 Os3 C35 89.8(7)
C37 Os3 C36 95.6(6)
C35 Os3 C36 95.1(7)
C37 Os3 C25 156.2(6)
C35 Os3 C25 92.5(6)
C36 Os3 C25 107.8(6)
C37 Os3 P2 95.0(5)
C35 Os3 P2 172.9(5)
C36 Os3 P2 89.6(4)
C25 Os3 P2 81.0(4)
C37 Os3 Os2 102.5(4)
C35 Os3 Os2 88.7(5)
C36 Os3 Os2 161.6(4)
C25 Os3 Os2 53.9(4)
P2 Os3 Os2 85.20(9)
C5 P1 C6 104.4(6)
C5 P1 C12 105.8(6)
C6 P1 C12 103.5(6)
C5 P1 Os1 106.5(4)
C6 P1 Os1 123.7(5)
C12 P1 Os1 111.5(4)
C18 P2 C1 102.0(6)
C18 P2 Os1 111.0(5)
C1 P2 Os1 105.2(5)
C18 P2 Os3 116.7(5)
C1 P2 Os3 114.7(4)
Os1 P2 Os3 106.73(13)
C5 C1 C2 109.6(12)
C5 C1 P2 121.2(10)
C2 C1 P2 129.0(10)
O1 C2 C1 123.3(13)
O1 C2 C3 129.1(12)
C1 C2 C3 107.6(11)
C4 C3 C2 104.9(11)
O2 C4 C3 127.8(13)
O2 C4 C5 124.5(14)
C3 C4 C5 107.7(12)
C1 C5 C4 109.5(12)
C1 C5 P1 120.0(10)
C4 C5 P1 130.1(10)
C11 C6 C7 120.0(13)
C11 C6 P1 121.4(10)
C7 C6 P1 118.6(11)
C6 C7 C8 119.9(16)
C9 C8 C7 121.2(19)
C8 C9 C10 120.0(18)
C11 C10 C9 117.9(16)
C6 C11 C10 120.9(14)
C17 C12 C13 117.8(14)
C17 C12 P1 119.7(11)
C13 C12 P1 122.3(11)
C14 C13 C12 119.9(16)
C15 C14 C13 120.9(17)
C14 C15 C16 119.7(16)
C17 C16 C15 120.7(17)
C16 C17 C12 120.8(16)
C19 C18 C23 117.5(14)
C19 C18 P2 122.7(12)
C23 C18 P2 119.5(11)
C18 C19 C20 121.8(16)
C21 C20 C19 118.9(17)
C22 C21 C20 119.5(16)
C23 C22 C21 120.0(17)
C22 C23 C18 122.0(16)
C25 C24 C29 120.4(12)
C25 C24 Os1 122.9(10)
C29 C24 Os1 116.5(10)
C25 C24 Os2 73.3(8)
C29 C24 Os2 122.0(10)
Os1 C24 Os2 81.2(4)
C24 C25 C26 116.5(12)
C24 C25 Os3 124.7(10)
C26 C25 Os3 118.8(10)
C24 C25 Os2 71.8(8)
C26 C25 Os2 123.6(10)
Os3 C25 Os2 77.6(4)
C27 C26 C25 122.6(14)
C26 C27 C28 121.3(14)
C27 C28 C29 119.7(13)
C28 C29 C24 119.4(13)
O3 C30 Os1 178.5(14)
O4 C31 Os1 178.3(14)
O5 C32 Os2 178.1(14)
O6 C33 Os2 176.2(16)
O7 C34 Os2 179.2(16)
O8 C35 Os3 179.2(14)
O9 C36 Os3 176.7(13)
O10 C37 Os3 175.6(14)
C43 C38 C39 120(2)
C43 C38 C44 123(2)
C39 C38 C44 117(2)
C40 C39 C38 118(2)
C39 C40 C41 122(2)
C42 C41 C40 119(2)
C43 C42 C41 120(2)
C42 C43 C38 121(2)

loop_
_geom_bond_atom_site_label_1
_geom_bond_atom_site_label_2
_geom_bond_distance
Os1 C30 1.880(17)
Os1 C31 1.909(15)
Os1 C24 2.169(13)
Os1 P1 2.350(3)
Os1 P2 2.373(4)
Os1 Os2 2.9188(10)
Os2 C33 1.864(17)
Os2 C32 1.879(16)
Os2 C34 1.909(17)
Os2 C24 2.313(14)
Os2 C25 2.332(15)
Os2 Os3 2.8184(10)
Os3 C37 1.905(16)
Os3 C35 1.915(16)
Os3 C36 1.924(18)
Os3 C25 2.160(13)
Os3 P2 2.374(3)
P1 C5 1.815(13)
P1 C6 1.821(13)
P1 C12 1.829(14)
P2 C18 1.811(13)
P2 C1 1.826(14)
O1 C2 1.218(15)
O2 C4 1.184(17)
O3 C30 1.150(18)
O4 C31 1.134(17)
O5 C32 1.141(19)
O6 C33 1.173(18)
O7 C34 1.127(19)
O8 C35 1.163(19)
O9 C36 1.108(18)
O10 C37 1.156(19)
C1 C5 1.375(18)
C1 C2 1.497(18)
C2 C3 1.521(19)
C3 C4 1.49(2)
C4 C5 1.521(17)
C6 C11 1.37(2)
C6 C7 1.38(2)
C7 C8 1.39(2)
C8 C9 1.36(3)
C9 C10 1.42(3)
C10 C11 1.42(2)
C12 C17 1.353(19)
C12 C13 1.40(2)
C13 C14 1.35(2)
C14 C15 1.33(2)
C15 C16 1.36(3)
C16 C17 1.34(2)
C18 C19 1.36(2)
C18 C23 1.41(2)
C19 C20 1.41(2)
C20 C21 1.40(3)
C21 C22 1.39(3)
C22 C23 1.37(2)
C24 C25 1.394(19)
C24 C29 1.442(18)
C25 C26 1.465(19)
C26 C27 1.32(2)
C27 C28 1.40(2)
C28 C29 1.40(2)
C38 C43 1.35(2)
C38 C39 1.39(3)
C38 C44 1.47(3)
C39 C40 1.33(3)
C40 C41 1.39(3)
C41 C42 1.35(3)
C42 C43 1.33(3)
